data_7126062
loop_
_publ_author_name
'Shimoyama, Daisuke'
'Sekiya, Ryo'
'Haino, Takeharu'

_publ_section_title
;
 Upper-rim functionalization and supramolecular polymerization of a
 feet-to-feet-connected biscavitand.
;
_journal_issue 26
_journal_name_full 'Chemical communications (Cambridge, England)'
_journal_page_first 3733
_journal_page_last 3736
_journal_paper_doi 10.1039/d0cc00933d
_journal_volume 56
_journal_year 2020
_chemical_formula_sum 'C154 H122 Cl6 O16'
_chemical_formula_weight 2441.22
_space_group_IT_number 2
_space_group_name_Hall '-P 1'
_space_group_name_H-M_alt 'P -1'
_symmetry_cell_setting triclinic
_symmetry_Int_Tables_number 2
_symmetry_space_group_name_Hall '-P 1'
_symmetry_space_group_name_H-M 'P -1'
_atom_sites_solution_hydrogens geom
_audit_creation_date 2020-01-22T22:02:24-00:00
_audit_creation_method 'WinGX routine CIF_UPDATE'
_audit_update_record
;
2020-02-03 deposited with the CCDC.	2020-02-24 downloaded from the CCDC.
;
_cell_angle_alpha 89.762(5)
_cell_angle_beta 74.368(5)
_cell_angle_gamma 73.348(5)
_cell_formula_units_Z 1
_cell_length_a 11.895(6)
_cell_length_b 13.566(6)
_cell_length_c 21.429(10)
_cell_measurement_reflns_used 3693
_cell_measurement_temperature 93(2)
_cell_measurement_theta_max 26.78
_cell_measurement_theta_min 2.43
_cell_volume 3180(3)
_computing_cell_refinement 'Bruker SAINT'
_computing_data_collection 'Bruker APEX2'
_computing_data_reduction 'SHELXS-2013 (Sheldrick, 2013)'
_computing_structure_refinement 'SHELXL-2013 (Sheldrick, 2013)'
_diffrn_ambient_temperature 93(2)
_diffrn_measured_fraction_theta_full 0.995
_diffrn_measured_fraction_theta_max 0.955
_diffrn_measurement_device_type 'Bluker APEX-II CCD'
_diffrn_measurement_method '\w scans'
_diffrn_radiation_monochromator graphite
_diffrn_radiation_source 'sealed tube'
_diffrn_radiation_type MoK\a
_diffrn_radiation_wavelength 0.71073
_diffrn_reflns_av_R_equivalents 0.0767
_diffrn_reflns_av_unetI/netI 0.1324
_diffrn_reflns_Laue_measured_fraction_full 0.995
_diffrn_reflns_Laue_measured_fraction_max 0.955
_diffrn_reflns_limit_h_max 15
_diffrn_reflns_limit_h_min -15
_diffrn_reflns_limit_k_max 18
_diffrn_reflns_limit_k_min -17
_diffrn_reflns_limit_l_max 27
_diffrn_reflns_limit_l_min -28
_diffrn_reflns_number 34209
_diffrn_reflns_point_group_measured_fraction_full 0.995
_diffrn_reflns_point_group_measured_fraction_max 0.955
_diffrn_reflns_theta_full 25.242
_diffrn_reflns_theta_max 28.179
_diffrn_reflns_theta_min 1.79
_exptl_absorpt_coefficient_mu 0.202
_exptl_absorpt_correction_type none
_exptl_crystal_colour colorless
_exptl_crystal_density_diffrn 1.275
_exptl_crystal_description plate
_exptl_crystal_F_000 1276.0
_exptl_crystal_size_max 0.13
_exptl_crystal_size_mid 0.08
_exptl_crystal_size_min 0.01
_refine_diff_density_max 2.193
_refine_diff_density_min -1.419
_refine_diff_density_rms 0.133
_refine_ls_extinction_method none
_refine_ls_goodness_of_fit_ref 1.283
_refine_ls_hydrogen_treatment constr
_refine_ls_matrix_type full
_refine_ls_number_parameters 775
_refine_ls_number_reflns 14926
_refine_ls_number_restraints 0
_refine_ls_restrained_S_all 1.283
_refine_ls_R_factor_all 0.2483
_refine_ls_R_factor_gt 0.149
_refine_ls_shift/su_max 0
_refine_ls_shift/su_mean 0
_refine_ls_structure_factor_coef Fsqd
_refine_ls_weighting_details
;
 w=1/[\s^2^(Fo^2^)+(0.2000P)^2^]
 where P=(Fo^2^+2Fc^2^)/3
;
_refine_ls_weighting_scheme calc
_refine_ls_wR_factor_gt 0.3844
_refine_ls_wR_factor_ref 0.4297
_reflns_Friedel_coverage 0
_reflns_number_gt 6755
_reflns_number_total 14926
_reflns_threshold_expression 'I > 2\s(I)'
_cod_data_source_file d0cc00933d2.cif
_cod_data_source_block 20200121_haino_0m_a
_cod_depositor_comments 'Adding full bibliography for 7126062.cif.'
_cod_database_code 7126062

loop_
_symmetry_equiv_pos_as_xyz
'x, y, z'
'-x, -y, -z'

loop_
_atom_site_label
_atom_site_type_symbol
_atom_site_fract_x
_atom_site_fract_y
_atom_site_fract_z
_atom_site_U_iso_or_equiv
_atom_site_adp_type
_atom_site_occupancy
_atom_site_site_symmetry_order
_atom_site_calc_flag
_atom_site_refinement_flags_posn
_atom_site_refinement_flags_adp
_atom_site_refinement_flags_occupancy
_atom_site_disorder_assembly
_atom_site_disorder_group
C1 C 0.7540(5) 0.1315(4) 0.3186(3) 0.0284(12) Uani 1 1 d . . . . .
C2 C 0.7045(5) 0.0743(4) 0.2856(3) 0.0285(13) Uani 1 1 d . . . . .
C3 C 0.7401(5) 0.0585(4) 0.2179(3) 0.0254(12) Uani 1 1 d . . . . .
C4 C 0.8295(5) 0.1021(4) 0.1838(3) 0.0264(12) Uani 1 1 d . . . . .
H4 H 0.8545 0.0932 0.1377 0.032 Uiso 1 1 calc R U . . .
C5 C 0.8839(4) 0.1583(4) 0.2148(3) 0.0250(12) Uani 1 1 d . . . . .
C6 C 0.8435(5) 0.1731(4) 0.2822(3) 0.0285(13) Uani 1 1 d . . . . .
C7 C 0.9766(5) 0.2114(4) 0.1783(3) 0.0244(12) Uani 1 1 d . . . . .
H7 H 1.0259 0.2174 0.2085 0.029 Uiso 1 1 calc R U . . .
C8 C 0.9080(4) 0.3212(4) 0.1695(3) 0.0252(12) Uani 1 1 d . . . . .
C9 C 0.8788(5) 0.3991(4) 0.2196(3) 0.0284(13) Uani 1 1 d . . . . .
C10 C 0.8117(5) 0.4993(4) 0.2135(3) 0.0295(13) Uani 1 1 d . . . . .
C11 C 0.7737(5) 0.5232(4) 0.1579(3) 0.0260(12) Uani 1 1 d . . . . .
C12 C 0.7993(5) 0.4483(4) 0.1082(3) 0.0249(12) Uani 1 1 d . . . . .
C13 C 0.8668(4) 0.3483(4) 0.1151(3) 0.0257(12) Uani 1 1 d . . . . .
H13 H 0.8853 0.2964 0.0811 0.031 Uiso 1 1 calc R U . . .
C14 C 0.7444(5) 0.4756(4) 0.0509(3) 0.0264(12) Uani 1 1 d . . . . .
H14 H 0.7418 0.5485 0.0418 0.032 Uiso 1 1 calc R U . . .
C15 C 0.6146(5) 0.4707(4) 0.0727(3) 0.0243(12) Uani 1 1 d . . . . .
C16 C 0.5173(5) 0.5527(4) 0.1081(3) 0.0255(12) Uani 1 1 d . . . . .
C17 C 0.3982(5) 0.5452(4) 0.1298(3) 0.0277(12) Uani 1 1 d . . . . .
C18 C 0.3754(5) 0.4548(4) 0.1122(3) 0.0273(12) Uani 1 1 d . . . . .
C19 C 0.4711(5) 0.3706(4) 0.0765(3) 0.0253(12) Uani 1 1 d . . . . .
C20 C 0.5877(5) 0.3821(4) 0.0591(3) 0.0244(12) Uani 1 1 d . . . . .
H20 H 0.6535 0.325 0.0361 0.029 Uiso 1 1 calc R U . . .
C21 C 0.4507(5) 0.2709(4) 0.0585(3) 0.0285(13) Uani 1 1 d . . . . .
H21 H 0.3676 0.2877 0.0517 0.034 Uiso 1 1 calc R U . . .
C22 C 0.4517(5) 0.2056(4) 0.1169(3) 0.0243(12) Uani 1 1 d . . . . .
C23 C 0.3466(5) 0.2259(4) 0.1697(3) 0.0285(13) Uani 1 1 d . . . . .
C24 C 0.3471(6) 0.1758(5) 0.2264(3) 0.0380(8) Uani 1 1 d . . . . .
C25 C 0.4539(5) 0.1006(4) 0.2303(3) 0.0297(13) Uani 1 1 d . . . . .
C26 C 0.5610(5) 0.0773(4) 0.1779(3) 0.0288(13) Uani 1 1 d . . . . .
C27 C 0.5567(5) 0.1322(4) 0.1227(3) 0.0259(12) Uani 1 1 d . . . . .
H27 H 0.629 0.1187 0.0875 0.031 Uiso 1 1 calc R U . . .
C28 C 0.6761(5) 0.0005(4) 0.1859(3) 0.0270(12) Uani 1 1 d . . . . .
H28 H 0.6484 -0.0473 0.2181 0.032 Uiso 1 1 calc R U . . .
C29 C 0.5450(5) 0.2162(4) -0.0047(3) 0.0278(12) Uani 1 1 d . . . . .
H29A H 0.5499 0.2671 -0.0378 0.033 Uiso 1 1 calc R U . . .
H29B H 0.6261 0.1911 0.0035 0.033 Uiso 1 1 calc R U . . .
C30 C 0.5172(5) 0.1259(4) -0.0321(3) 0.0312(13) Uani 1 1 d . . . . .
H30A H 0.4418 0.1519 -0.046 0.037 Uiso 1 1 calc R U . . .
H30B H 0.502 0.0789 0.0025 0.037 Uiso 1 1 calc R U . . .
C31 C 0.6220(5) 0.0652(5) -0.0902(3) 0.0347(14) Uani 1 1 d . . . . .
H31A H 0.6497 0.1149 -0.12 0.042 Uiso 1 1 calc R U . . .
H31B H 0.5901 0.0224 -0.1142 0.042 Uiso 1 1 calc R U . . .
C32 C 0.7332(5) -0.0056(4) -0.0716(3) 0.0296(13) Uani 1 1 d . . . . .
H32A H 0.763 0.0362 -0.0456 0.035 Uiso 1 1 calc R U . . .
H32B H 0.7072 -0.0583 -0.0441 0.035 Uiso 1 1 calc R U . . .
C33 C 0.8373(5) -0.0594(4) -0.1307(3) 0.0300(13) Uani 1 1 d . . . . .
H33A H 0.8789 -0.0086 -0.1506 0.036 Uiso 1 1 calc R U . . .
H33B H 0.8022 -0.0821 -0.163 0.036 Uiso 1 1 calc R U . . .
C34 C 1.0674(5) 0.1526(4) 0.1167(3) 0.0279(12) Uani 1 1 d . . . . .
H34A H 1.1094 0.1995 0.0915 0.033 Uiso 1 1 calc R U . . .
H34B H 1.0229 0.129 0.0897 0.033 Uiso 1 1 calc R U . . .
C35 C 0.8174(5) 0.4067(4) -0.0120(3) 0.0249(12) Uani 1 1 d . . . . .
H35A H 0.8321 0.3338 -0.0016 0.03 Uiso 1 1 calc R U . . .
H35B H 0.7661 0.4183 -0.0424 0.03 Uiso 1 1 calc R U . . .
C36 C 0.9388(5) 0.4224(4) -0.0466(3) 0.0268(12) Uani 1 1 d . . . . .
H36A H 0.988 0.4184 -0.0156 0.032 Uiso 1 1 calc R U . . .
H36B H 0.9249 0.492 -0.063 0.032 Uiso 1 1 calc R U . . .
C37 C 1.0090(5) 0.3415(4) -0.1032(3) 0.0294(13) Uani 1 1 d . . . . .
H37A H 1.0668 0.3694 -0.1353 0.035 Uiso 1 1 calc R U . . .
H37B H 0.9507 0.3277 -0.1249 0.035 Uiso 1 1 calc R U . . .
C38 C 1.0800(5) 0.2403(4) -0.0828(3) 0.0302(13) Uani 1 1 d . . . . .
H38A H 1.1374 0.254 -0.0604 0.036 Uiso 1 1 calc R U . . .
H38B H 1.0223 0.2112 -0.0516 0.036 Uiso 1 1 calc R U . . .
C39 C 1.1514(5) 0.1618(4) -0.1404(3) 0.0299(13) Uani 1 1 d . . . . .
H39A H 1.1965 0.1957 -0.1752 0.036 Uiso 1 1 calc R U . . .
H39B H 1.0932 0.1383 -0.1575 0.036 Uiso 1 1 calc R U . . .
C40 C 0.7583(5) -0.0682(4) 0.1236(3) 0.0281(12) Uani 1 1 d . . . . .
H40A H 0.7068 -0.0913 0.101 0.034 Uiso 1 1 calc R U . . .
H40B H 0.8036 -0.0276 0.0939 0.034 Uiso 1 1 calc R U . . .
C41 C 0.3010(5) 0.6302(4) 0.1691(3) 0.0276(12) Uani 1 1 d . . . . .
C42 C 0.2294(6) 0.6976(5) 0.2054(3) 0.0412(16) Uani 1 1 d . . . . .
C43 C 0.1451(6) 0.7815(6) 0.2517(4) 0.0513(19) Uani 1 1 d . . . . .
C44 C 0.1679(9) 0.8741(6) 0.2558(4) 0.075(3) Uani 1 1 d . . . . .
H44 H 0.2395 0.8838 0.2272 0.09 Uiso 1 1 calc R U . . .
C45 C 0.0898(13) 0.9536(7) 0.3002(5) 0.100(4) Uani 1 1 d . . . . .
H45 H 0.1051 1.0186 0.3002 0.12 Uiso 1 1 calc R U . . .
C46 C -0.0101(10) 0.9391(10) 0.3444(6) 0.099(4) Uani 1 1 d . . . . .
H46 H -0.0627 0.9934 0.3759 0.118 Uiso 1 1 calc R U . . .
C47 C -0.0330(11) 0.8519(14) 0.3434(7) 0.148(7) Uani 1 1 d . . . . .
H47 H -0.0995 0.8412 0.376 0.178 Uiso 1 1 calc R U . . .
C48 C 0.0397(9) 0.7715(11) 0.2944(7) 0.132(6) Uani 1 1 d . . . . .
H48 H 0.0157 0.7112 0.2909 0.158 Uiso 1 1 calc R U . . .
C49 C 0.2249(6) 0.2000(5) 0.2877(3) 0.0380(8) Uani 1 1 d . . . . .
C50 C 0.1747(6) 0.2245(5) 0.3304(3) 0.0380(8) Uani 1 1 d . . . . .
C51 C 0.0814(6) 0.2598(5) 0.3984(3) 0.0380(8) Uani 1 1 d . . . . .
C52 C 0.0319(8) 0.3602(9) 0.4218(5) 0.093(3) Uani 1 1 d . . . . .
H52 H 0.0561 0.4121 0.3964 0.112 Uiso 1 1 calc R U . . .
C53 C -0.0523(11) 0.3876(14) 0.4813(6) 0.126(5) Uani 1 1 d . . . . .
H53 H -0.0892 0.4587 0.4957 0.152 Uiso 1 1 calc R U . . .
C54 C -0.0845(12) 0.3145(16) 0.5207(7) 0.126(6) Uani 1 1 d . . . . .
H54 H -0.1377 0.3333 0.5635 0.152 Uiso 1 1 calc R U . . .
C55 C -0.0388(13) 0.2165(15) 0.4971(6) 0.130(6) Uani 1 1 d . . . . .
H55 H -0.0642 0.1658 0.5233 0.156 Uiso 1 1 calc R U . . .
C56 C 0.0449(9) 0.1837(9) 0.4358(4) 0.084(3) Uani 1 1 d . . . . .
H56 H 0.0755 0.113 0.4202 0.101 Uiso 1 1 calc R U . . .
C57 C 0.7137(6) 0.1469(4) 0.3921(4) 0.0339(14) Uani 1 1 d . . . . .
C58 C 0.6896(6) 0.1559(5) 0.4431(4) 0.0428(17) Uani 1 1 d . . . . .
C59 C 0.6664(7) 0.1656(7) 0.5147(4) 0.062(2) Uani 1 1 d . . . . .
C60 C 0.7082(9) 0.0853(9) 0.5489(5) 0.080(3) Uani 1 1 d . . . . .
H60 H 0.7534 0.0193 0.5269 0.096 Uiso 1 1 calc R U . . .
C61 C 0.6854(13) 0.0993(13) 0.6149(6) 0.114(5) Uani 1 1 d . . . . .
H61 H 0.7153 0.0417 0.6376 0.137 Uiso 1 1 calc R U . . .
C62 C 0.6245(14) 0.1878(19) 0.6482(7) 0.143(7) Uani 1 1 d . . . . .
H62 H 0.6121 0.1952 0.6939 0.172 Uiso 1 1 calc R U . . .
C63 C 0.5790(13) 0.2699(18) 0.6150(8) 0.166(9) Uani 1 1 d . . . . .
H63 H 0.5318 0.3336 0.6394 0.2 Uiso 1 1 calc R U . . .
C64 C 0.5970(9) 0.2656(10) 0.5507(5) 0.101(4) Uani 1 1 d . . . . .
H64 H 0.5663 0.3246 0.5293 0.121 Uiso 1 1 calc R U . . .
C65 C 0.7793(5) 0.5823(5) 0.2687(3) 0.0266(12) Uani 1 1 d . . . . .
C66 C 0.7600(6) 0.6326(5) 0.3110(4) 0.0420(16) Uani 1 1 d . . . . .
C67 C 0.7355(7) 0.6988(5) 0.3709(3) 0.0451(16) Uani 1 1 d . . . . .
C68 C 0.7700(10) 0.6581(7) 0.4237(5) 0.096(4) Uani 1 1 d . . . . .
H68 H 0.8141 0.587 0.4207 0.115 Uiso 1 1 calc R U . . .
C69 C 0.7427(11) 0.7172(8) 0.4813(5) 0.099(4) Uani 1 1 d . . . . .
H69 H 0.7606 0.6863 0.5187 0.119 Uiso 1 1 calc R U . . .
C70 C 0.6896(8) 0.8208(7) 0.4830(4) 0.070(2) Uani 1 1 d . . . . .
H70 H 0.6796 0.8635 0.5203 0.084 Uiso 1 1 calc R U . . .
C71 C 0.6517(8) 0.8633(6) 0.4336(4) 0.065(2) Uani 1 1 d . . . . .
H71 H 0.6085 0.9348 0.4379 0.078 Uiso 1 1 calc R U . . .
C72 C 0.6736(8) 0.8056(6) 0.3752(4) 0.066(2) Uani 1 1 d . . . . .
H72 H 0.6477 0.837 0.3397 0.079 Uiso 1 1 calc R U . . .
C73 C 0.4944(5) 0.0790(5) 0.3320(3) 0.0346(14) Uani 1 1 d . . . . .
H73A H 0.4475 0.0659 0.3754 0.041 Uiso 1 1 calc R U . . .
H73B H 0.4819 0.1543 0.3313 0.041 Uiso 1 1 calc R U . . .
C74 C 0.2157(5) 0.3984(4) 0.1829(3) 0.0344(14) Uani 1 1 d . . . . .
H74A H 0.1272 0.4306 0.2034 0.041 Uiso 1 1 calc R U . . .
H74B H 0.2594 0.4042 0.2154 0.041 Uiso 1 1 calc R U . . .
C75 C 0.5838(5) 0.6538(4) 0.1723(3) 0.0323(13) Uani 1 1 d . . . . .
H75A H 0.5572 0.6087 0.206 0.039 Uiso 1 1 calc R U . . .
H75B H 0.5519 0.7257 0.1922 0.039 Uiso 1 1 calc R U . . .
C76 C 0.8510(5) 0.3327(4) 0.3224(3) 0.0347(14) Uani 1 1 d . . . . .
H76A H 0.7652 0.3531 0.3205 0.042 Uiso 1 1 calc R U . . .
H76B H 0.8513 0.3588 0.3654 0.042 Uiso 1 1 calc R U . . .
O1 O 0.4492(3) 0.0467(3) 0.2847(2) 0.0341(10) Uani 1 1 d . . . . .
O2 O 0.6212(3) 0.0275(3) 0.32284(19) 0.0314(9) Uani 1 1 d . . . . .
O3 O 0.8968(3) 0.2234(3) 0.31655(19) 0.0316(9) Uani 1 1 d . . . . .
O4 O 0.9189(3) 0.3796(3) 0.27364(19) 0.0312(9) Uani 1 1 d . . . . .
O5 O 0.7128(3) 0.6252(3) 0.15249(19) 0.0290(9) Uani 1 1 d . . . . .
O6 O 0.5336(3) 0.6469(3) 0.1216(2) 0.0308(9) Uani 1 1 d . . . . .
O7 O 0.2551(3) 0.4528(3) 0.1287(2) 0.0329(10) Uani 1 1 d . . . . .
O8 O 0.2371(3) 0.2923(3) 0.1653(2) 0.0318(9) Uani 1 1 d . . . . .
Cl1 Cl 0.5566(3) 0.3552(3) 0.23727(19) 0.1320(12) Uani 1 1 d . . . . .
Cl2 Cl 0.4739(6) 0.3692(5) 0.3741(3) 0.218(2) Uani 1 1 d . . . . .
Cl3 Cl 0.3379(6) 0.5095(5) 0.3052(4) 0.239(3) Uani 1 1 d . . . . .
C1A C 0.496(2) 0.4334(19) 0.2976(11) 0.071(9) Uiso 0.40(3) 1 d . . P A 1
H1A H 0.5463 0.4806 0.2982 0.085 Uiso 0.40(3) 1 calc R U P A 1
C1B C 0.4358(15) 0.3870(13) 0.3030(8) 0.075(6) Uiso 0.60(3) 1 d . . P A 2
H1B H 0.3878 0.3383 0.3005 0.09 Uiso 0.60(3) 1 calc R U P A 2

loop_
_atom_site_aniso_label
_atom_site_aniso_U_11
_atom_site_aniso_U_22
_atom_site_aniso_U_33
_atom_site_aniso_U_23
_atom_site_aniso_U_13
_atom_site_aniso_U_12
C1 0.030(3) 0.029(3) 0.024(3) 0.008(2) -0.005(2) -0.009(2)
C2 0.025(3) 0.025(3) 0.032(3) 0.008(2) -0.007(2) -0.003(2)
C3 0.027(3) 0.021(3) 0.028(3) 0.008(2) -0.009(2) -0.005(2)
C4 0.023(3) 0.022(3) 0.031(3) 0.003(2) -0.008(2) -0.002(2)
C5 0.017(2) 0.020(3) 0.035(3) 0.006(2) -0.005(2) -0.004(2)
C6 0.027(3) 0.022(3) 0.038(4) 0.007(2) -0.012(3) -0.006(2)
C7 0.025(3) 0.020(3) 0.029(3) 0.004(2) -0.008(2) -0.008(2)
C8 0.019(2) 0.025(3) 0.033(3) 0.006(2) -0.002(2) -0.013(2)
C9 0.020(2) 0.028(3) 0.036(3) 0.003(3) -0.005(2) -0.007(2)
C10 0.024(3) 0.025(3) 0.037(4) -0.003(2) 0.001(2) -0.012(2)
C11 0.023(3) 0.024(3) 0.032(3) 0.006(2) -0.005(2) -0.013(2)
C12 0.023(2) 0.029(3) 0.029(3) 0.007(2) -0.008(2) -0.015(2)
C13 0.022(3) 0.022(3) 0.033(3) 0.006(2) -0.005(2) -0.010(2)
C14 0.027(3) 0.018(3) 0.035(3) 0.008(2) -0.007(2) -0.010(2)
C15 0.024(3) 0.026(3) 0.025(3) 0.009(2) -0.010(2) -0.007(2)
C16 0.027(3) 0.018(3) 0.035(3) 0.007(2) -0.012(2) -0.009(2)
C17 0.023(3) 0.025(3) 0.036(3) 0.004(2) -0.010(2) -0.007(2)
C18 0.022(3) 0.028(3) 0.033(3) 0.009(2) -0.010(2) -0.008(2)
C19 0.031(3) 0.024(3) 0.028(3) 0.012(2) -0.013(2) -0.015(2)
C20 0.023(2) 0.018(3) 0.029(3) 0.004(2) -0.005(2) -0.004(2)
C21 0.021(2) 0.026(3) 0.039(3) 0.002(2) -0.008(2) -0.008(2)
C22 0.025(3) 0.018(3) 0.034(3) 0.005(2) -0.011(2) -0.010(2)
C23 0.025(3) 0.024(3) 0.040(4) 0.001(2) -0.014(2) -0.010(2)
C24 0.0405(19) 0.0351(18) 0.039(2) 0.0101(16) -0.0183(15) -0.0057(15)
C25 0.025(3) 0.028(3) 0.039(4) 0.005(3) -0.005(2) -0.016(2)
C26 0.026(3) 0.022(3) 0.040(4) 0.001(2) -0.007(2) -0.011(2)
C27 0.024(3) 0.028(3) 0.030(3) 0.005(2) -0.010(2) -0.012(2)
C28 0.025(3) 0.028(3) 0.028(3) 0.007(2) -0.007(2) -0.008(2)
C29 0.027(3) 0.020(3) 0.035(3) 0.005(2) -0.008(2) -0.006(2)
C30 0.026(3) 0.033(3) 0.035(3) 0.002(3) -0.010(2) -0.008(2)
C31 0.026(3) 0.032(3) 0.045(4) 0.005(3) -0.010(3) -0.008(2)
C32 0.023(3) 0.024(3) 0.038(3) 0.001(2) -0.004(2) -0.006(2)
C33 0.025(3) 0.024(3) 0.040(4) 0.003(2) -0.006(2) -0.009(2)
C34 0.023(3) 0.028(3) 0.033(3) 0.003(2) -0.008(2) -0.009(2)
C35 0.029(3) 0.024(3) 0.026(3) 0.009(2) -0.010(2) -0.012(2)
C36 0.025(3) 0.023(3) 0.035(3) 0.007(2) -0.007(2) -0.011(2)
C37 0.024(3) 0.024(3) 0.038(4) 0.006(2) -0.005(2) -0.009(2)
C38 0.029(3) 0.023(3) 0.037(3) 0.005(2) -0.005(2) -0.009(2)
C39 0.032(3) 0.022(3) 0.036(3) 0.007(2) -0.009(3) -0.009(2)
C40 0.028(3) 0.024(3) 0.035(3) 0.003(2) -0.011(2) -0.011(2)
C41 0.029(3) 0.028(3) 0.033(3) 0.010(3) -0.013(3) -0.017(3)
C42 0.034(3) 0.037(4) 0.057(4) 0.017(3) -0.019(3) -0.012(3)
C43 0.031(3) 0.055(5) 0.051(5) -0.001(4) -0.005(3) 0.008(3)
C44 0.108(7) 0.038(4) 0.056(5) -0.002(4) 0.000(5) -0.008(5)
C45 0.181(12) 0.035(5) 0.056(6) -0.007(4) -0.034(7) 0.012(6)
C46 0.076(7) 0.096(9) 0.084(8) -0.026(7) -0.020(6) 0.033(6)
C47 0.071(7) 0.171(14) 0.158(13) -0.098(12) 0.042(8) -0.034(9)
C48 0.062(6) 0.137(11) 0.166(12) -0.082(10) 0.018(7) -0.028(7)
C49 0.0405(19) 0.0351(18) 0.039(2) 0.0101(16) -0.0183(15) -0.0057(15)
C50 0.0405(19) 0.0351(18) 0.039(2) 0.0101(16) -0.0183(15) -0.0057(15)
C51 0.0405(19) 0.0351(18) 0.039(2) 0.0101(16) -0.0183(15) -0.0057(15)
C52 0.063(6) 0.119(9) 0.073(7) -0.018(6) -0.021(5) 0.015(6)
C53 0.073(7) 0.191(15) 0.076(9) -0.038(9) -0.016(6) 0.018(9)
C54 0.088(9) 0.198(17) 0.066(9) -0.039(10) 0.011(7) -0.029(10)
C55 0.110(10) 0.236(19) 0.066(8) 0.020(10) -0.013(7) -0.095(12)
C56 0.082(6) 0.128(9) 0.053(6) 0.003(5) -0.011(5) -0.055(6)
C57 0.033(3) 0.020(3) 0.059(5) 0.011(3) -0.026(3) -0.012(2)
C58 0.037(3) 0.033(4) 0.055(5) -0.004(3) 0.002(3) -0.018(3)
C59 0.060(5) 0.084(6) 0.047(5) 0.007(4) -0.007(4) -0.038(5)
C60 0.098(7) 0.112(8) 0.057(6) 0.023(5) -0.023(5) -0.071(7)
C61 0.141(11) 0.186(14) 0.061(8) 0.042(8) -0.029(7) -0.119(11)
C62 0.098(11) 0.25(2) 0.061(9) -0.047(12) 0.008(7) -0.050(13)
C63 0.084(9) 0.26(2) 0.100(12) -0.097(14) -0.008(8) 0.017(11)
C64 0.082(7) 0.132(10) 0.066(7) -0.039(7) -0.017(5) 0.001(7)
C65 0.026(3) 0.033(3) 0.029(3) 0.016(3) -0.014(3) -0.016(3)
C66 0.033(3) 0.031(4) 0.062(5) 0.019(3) -0.016(3) -0.008(3)
C67 0.061(4) 0.034(4) 0.042(4) -0.001(3) -0.017(3) -0.014(3)
C68 0.129(9) 0.061(6) 0.092(7) -0.004(5) -0.072(7) 0.021(6)
C69 0.135(10) 0.081(7) 0.073(7) -0.019(6) -0.058(7) 0.009(7)
C70 0.090(6) 0.067(6) 0.047(5) -0.005(4) -0.017(5) -0.017(5)
C71 0.079(6) 0.045(4) 0.058(5) -0.009(4) -0.005(4) -0.011(4)
C72 0.088(6) 0.038(4) 0.067(6) 0.000(4) -0.021(5) -0.014(4)
C73 0.033(3) 0.032(3) 0.033(4) 0.006(3) -0.004(3) -0.005(3)
C74 0.025(3) 0.029(3) 0.050(4) 0.002(3) -0.009(3) -0.009(2)
C75 0.032(3) 0.026(3) 0.039(4) -0.002(3) -0.011(3) -0.007(2)
C76 0.039(3) 0.026(3) 0.037(4) -0.003(3) -0.008(3) -0.008(3)
O1 0.031(2) 0.033(2) 0.039(3) 0.0110(19) -0.0065(18) -0.0137(18)
O2 0.030(2) 0.028(2) 0.034(2) 0.0081(17) -0.0043(17) -0.0101(17)
O3 0.033(2) 0.030(2) 0.033(2) 0.0037(18) -0.0117(18) -0.0102(17)
O4 0.031(2) 0.026(2) 0.039(2) 0.0036(18) -0.0148(18) -0.0073(17)
O5 0.0219(18) 0.0222(19) 0.043(2) 0.0055(17) -0.0098(17) -0.0070(15)
O6 0.0285(19) 0.0190(19) 0.047(3) 0.0042(17) -0.0136(18) -0.0080(16)
O7 0.0224(18) 0.025(2) 0.049(3) 0.0102(18) -0.0083(17) -0.0050(16)
O8 0.0221(18) 0.024(2) 0.048(3) 0.0067(18) -0.0086(17) -0.0052(15)
Cl1 0.117(3) 0.123(3) 0.145(3) 0.008(2) -0.028(2) -0.026(2)
Cl2 0.189(5) 0.203(6) 0.269(7) 0.023(5) -0.088(5) -0.049(4)
Cl3 0.244(7) 0.166(5) 0.304(8) -0.010(5) -0.123(6) -0.013(5)

loop_
_atom_type_symbol
_atom_type_description
_atom_type_scat_dispersion_real
_atom_type_scat_dispersion_imag
_atom_type_scat_source
C C 0.0033 0.0016 'International Tables Vol C Tables 4.2.6.8 and 6.1.1.4'
H H 0 0 'International Tables Vol C Tables 4.2.6.8 and 6.1.1.4'
O O 0.0106 0.006 'International Tables Vol C Tables 4.2.6.8 and 6.1.1.4'
Cl Cl 0.1484 0.1585 'International Tables Vol C Tables 4.2.6.8 and 6.1.1.4'

loop_
_geom_angle_atom_site_label_1
_geom_angle_atom_site_label_2
_geom_angle_atom_site_label_3
_geom_angle
_geom_angle_site_symmetry_1
_geom_angle_site_symmetry_3
_geom_angle_publ_flag
C2 C1 C6 118.4(5) . . ?
C2 C1 C57 121.0(5) . . ?
C6 C1 C57 120.6(5) . . ?
C1 C2 O2 117.7(5) . . ?
C1 C2 C3 122.2(5) . . ?
O2 C2 C3 120.0(5) . . ?
C2 C3 C4 117.1(5) . . ?
C2 C3 C28 118.7(5) . . ?
C4 C3 C28 124.1(5) . . ?
C3 C4 C5 122.8(5) . . ?
C3 C4 H4 118.6 . . ?
C5 C4 H4 118.6 . . ?
C6 C5 C4 117.7(5) . . ?
C6 C5 C7 118.6(5) . . ?
C4 C5 C7 123.5(5) . . ?
O3 C6 C5 121.2(5) . . ?
O3 C6 C1 116.9(5) . . ?
C5 C6 C1 121.7(5) . . ?
C34 C7 C8 114.2(4) . . ?
C34 C7 C5 115.6(4) . . ?
C8 C7 C5 108.5(4) . . ?
C34 C7 H7 105.9 . . ?
C8 C7 H7 105.9 . . ?
C5 C7 H7 105.9 . . ?
C13 C8 C9 117.8(5) . . ?
C13 C8 C7 122.9(5) . . ?
C9 C8 C7 119.2(5) . . ?
O4 C9 C10 118.5(5) . . ?
O4 C9 C8 121.4(5) . . ?
C10 C9 C8 120.1(5) . . ?
C9 C10 C11 120.2(5) . . ?
C9 C10 C65 119.4(5) . . ?
C11 C10 C65 120.5(5) . . ?
C12 C11 O5 120.6(5) . . ?
C12 C11 C10 121.3(5) . . ?
O5 C11 C10 118.1(5) . . ?
C11 C12 C13 117.9(5) . . ?
C11 C12 C14 119.5(5) . . ?
C13 C12 C14 122.4(5) . . ?
C8 C13 C12 122.8(5) . . ?
C8 C13 H13 118.6 . . ?
C12 C13 H13 118.6 . . ?
C15 C14 C35 111.4(4) . . ?
C15 C14 C12 107.2(4) . . ?
C35 C14 C12 114.1(4) . . ?
C15 C14 H14 108 . . ?
C35 C14 H14 108 . . ?
C12 C14 H14 108 . . ?
C20 C15 C16 116.9(5) . . ?
C20 C15 C14 120.4(5) . . ?
C16 C15 C14 122.7(5) . . ?
O6 C16 C15 121.4(4) . . ?
O6 C16 C17 116.9(5) . . ?
C15 C16 C17 121.7(5) . . ?
C16 C17 C18 118.8(5) . . ?
C16 C17 C41 120.0(5) . . ?
C18 C17 C41 121.2(5) . . ?
O7 C18 C17 118.0(5) . . ?
O7 C18 C19 121.0(5) . . ?
C17 C18 C19 120.9(5) . . ?
C20 C19 C18 116.9(5) . . ?
C20 C19 C21 120.7(5) . . ?
C18 C19 C21 122.4(4) . . ?
C15 C20 C19 124.6(5) . . ?
C15 C20 H20 117.7 . . ?
C19 C20 H20 117.7 . . ?
C19 C21 C22 107.2(4) . . ?
C19 C21 C29 111.6(4) . . ?
C22 C21 C29 113.4(4) . . ?
C19 C21 H21 108.2 . . ?
C22 C21 H21 108.2 . . ?
C29 C21 H21 108.2 . . ?
C27 C22 C23 117.6(5) . . ?
C27 C22 C21 122.6(5) . . ?
C23 C22 C21 119.4(5) . . ?
O8 C23 C24 117.9(5) . . ?
O8 C23 C22 120.5(5) . . ?
C24 C23 C22 121.4(5) . . ?
C23 C24 C25 119.6(6) . . ?
C23 C24 C49 121.2(5) . . ?
C25 C24 C49 119.2(5) . . ?
O1 C25 C24 118.4(5) . . ?
O1 C25 C26 120.9(5) . . ?
C24 C25 C26 120.6(6) . . ?
C27 C26 C25 117.5(5) . . ?
C27 C26 C28 123.6(5) . . ?
C25 C26 C28 118.8(5) . . ?
C22 C27 C26 123.2(5) . . ?
C22 C27 H27 118.4 . . ?
C26 C27 H27 118.4 . . ?
C26 C28 C3 107.9(4) . . ?
C26 C28 C40 114.8(5) . . ?
C3 C28 C40 114.9(4) . . ?
C26 C28 H28 106.2 . . ?
C3 C28 H28 106.2 . . ?
C40 C28 H28 106.2 . . ?
C30 C29 C21 114.5(4) . . ?
C30 C29 H29A 108.6 . . ?
C21 C29 H29A 108.6 . . ?
C30 C29 H29B 108.6 . . ?
C21 C29 H29B 108.6 . . ?
H29A C29 H29B 107.6 . . ?
C29 C30 C31 112.5(5) . . ?
C29 C30 H30A 109.1 . . ?
C31 C30 H30A 109.1 . . ?
C29 C30 H30B 109.1 . . ?
C31 C30 H30B 109.1 . . ?
H30A C30 H30B 107.8 . . ?
C30 C31 C32 114.3(5) . . ?
C30 C31 H31A 108.7 . . ?
C32 C31 H31A 108.7 . . ?
C30 C31 H31B 108.7 . . ?
C32 C31 H31B 108.7 . . ?
H31A C31 H31B 107.6 . . ?
C33 C32 C31 112.5(5) . . ?
C33 C32 H32A 109.1 . . ?
C31 C32 H32A 109.1 . . ?
C33 C32 H32B 109.1 . . ?
C31 C32 H32B 109.1 . . ?
H32A C32 H32B 107.8 . . ?
C32 C33 C34 114.9(5) . 2_755 ?
C32 C33 H33A 108.5 . . ?
C34 C33 H33A 108.5 2_755 . ?
C32 C33 H33B 108.5 . . ?
C34 C33 H33B 108.5 2_755 . ?
H33A C33 H33B 107.5 . . ?
C7 C34 C33 112.3(5) . 2_755 ?
C7 C34 H34A 109.1 . . ?
C33 C34 H34A 109.1 2_755 . ?
C7 C34 H34B 109.1 . . ?
C33 C34 H34B 109.1 2_755 . ?
H34A C34 H34B 107.9 . . ?
C36 C35 C14 116.2(4) . . ?
C36 C35 H35A 108.2 . . ?
C14 C35 H35A 108.2 . . ?
C36 C35 H35B 108.2 . . ?
C14 C35 H35B 108.2 . . ?
H35A C35 H35B 107.4 . . ?
C35 C36 C37 111.2(4) . . ?
C35 C36 H36A 109.4 . . ?
C37 C36 H36A 109.4 . . ?
C35 C36 H36B 109.4 . . ?
C37 C36 H36B 109.4 . . ?
H36A C36 H36B 108 . . ?
C36 C37 C38 113.3(5) . . ?
C36 C37 H37A 108.9 . . ?
C38 C37 H37A 108.9 . . ?
C36 C37 H37B 108.9 . . ?
C38 C37 H37B 108.9 . . ?
H37A C37 H37B 107.7 . . ?
C39 C38 C37 112.1(5) . . ?
C39 C38 H38A 109.2 . . ?
C37 C38 H38A 109.2 . . ?
C39 C38 H38B 109.2 . . ?
C37 C38 H38B 109.2 . . ?
H38A C38 H38B 107.9 . . ?
C38 C39 C40 113.3(5) . 2_755 ?
C38 C39 H39A 108.9 . . ?
C40 C39 H39A 108.9 2_755 . ?
C38 C39 H39B 108.9 . . ?
C40 C39 H39B 108.9 2_755 . ?
H39A C39 H39B 107.7 . . ?
C39 C40 C28 110.5(5) 2_755 . ?
C39 C40 H40A 109.5 2_755 . ?
C28 C40 H40A 109.5 . . ?
C39 C40 H40B 109.5 2_755 . ?
C28 C40 H40B 109.5 . . ?
H40A C40 H40B 108.1 . . ?
C42 C41 C17 173.1(6) . . ?
C41 C42 C43 177.3(7) . . ?
C44 C43 C48 116.7(8) . . ?
C44 C43 C42 121.2(7) . . ?
C48 C43 C42 122.0(8) . . ?
C43 C44 C45 121.8(10) . . ?
C43 C44 H44 119.1 . . ?
C45 C44 H44 119.1 . . ?
C46 C45 C44 120.0(10) . . ?
C46 C45 H45 120 . . ?
C44 C45 H45 120 . . ?
C47 C46 C45 120.2(10) . . ?
C47 C46 H46 119.9 . . ?
C45 C46 H46 119.9 . . ?
C46 C47 C48 121.1(13) . . ?
C46 C47 H47 119.5 . . ?
C48 C47 H47 119.5 . . ?
C43 C48 C47 119.8(11) . . ?
C43 C48 H48 120.1 . . ?
C47 C48 H48 120.1 . . ?
C50 C49 C24 156.9(8) . . ?
C49 C50 C51 173.5(8) . . ?
C52 C51 C56 119.3(8) . . ?
C52 C51 C50 123.1(7) . . ?
C56 C51 C50 117.6(6) . . ?
C51 C52 C53 120.9(13) . . ?
C51 C52 H52 119.6 . . ?
C53 C52 H52 119.6 . . ?
C52 C53 C54 121.2(15) . . ?
C52 C53 H53 119.4 . . ?
C54 C53 H53 119.4 . . ?
C55 C54 C53 117.8(13) . . ?
C55 C54 H54 121.1 . . ?
C53 C54 H54 121.1 . . ?
C54 C55 C56 123.5(15) . . ?
C54 C55 H55 118.2 . . ?
C56 C55 H55 118.2 . . ?
C51 C56 C55 117.1(11) . . ?
C51 C56 H56 121.5 . . ?
C55 C56 H56 121.5 . . ?
C58 C57 C1 177.5(7) . . ?
C57 C58 C59 175.3(8) . . ?
C60 C59 C64 117.9(9) . . ?
C60 C59 C58 122.8(8) . . ?
C64 C59 C58 119.3(9) . . ?
C59 C60 C61 120.2(11) . . ?
C59 C60 H60 119.9 . . ?
C61 C60 H60 119.9 . . ?
C62 C61 C60 123.3(15) . . ?
C62 C61 H61 118.4 . . ?
C60 C61 H61 118.4 . . ?
C61 C62 C63 117.8(15) . . ?
C61 C62 H62 121.1 . . ?
C63 C62 H62 121.1 . . ?
C64 C63 C62 124.1(16) . . ?
C64 C63 H63 117.9 . . ?
C62 C63 H63 117.9 . . ?
C63 C64 C59 116.7(14) . . ?
C63 C64 H64 121.6 . . ?
C59 C64 H64 121.6 . . ?
C66 C65 C10 172.8(7) . . ?
C65 C66 C67 177.8(7) . . ?
C68 C67 C72 118.4(7) . . ?
C68 C67 C66 121.0(7) . . ?
C72 C67 C66 120.7(7) . . ?
C67 C68 C69 122.1(9) . . ?
C67 C68 H68 118.9 . . ?
C69 C68 H68 118.9 . . ?
C70 C69 C68 118.4(9) . . ?
C70 C69 H69 120.8 . . ?
C68 C69 H69 120.8 . . ?
C71 C70 C69 121.3(8) . . ?
C71 C70 H70 119.3 . . ?
C69 C70 H70 119.3 . . ?
C70 C71 C72 121.7(8) . . ?
C70 C71 H71 119.1 . . ?
C72 C71 H71 119.1 . . ?
C71 C72 C67 117.7(8) . . ?
C71 C72 H72 121.2 . . ?
C67 C72 H72 121.2 . . ?
O1 C73 O2 112.7(5) . . ?
O1 C73 H73A 109.1 . . ?
O2 C73 H73A 109.1 . . ?
O1 C73 H73B 109.1 . . ?
O2 C73 H73B 109.1 . . ?
H73A C73 H73B 107.8 . . ?
O7 C74 O8 112.2(5) . . ?
O7 C74 H74A 109.2 . . ?
O8 C74 H74A 109.2 . . ?
O7 C74 H74B 109.2 . . ?
O8 C74 H74B 109.2 . . ?
H74A C74 H74B 107.9 . . ?
O6 C75 O5 113.1(5) . . ?
O6 C75 H75A 109 . . ?
O5 C75 H75A 109 . . ?
O6 C75 H75B 109 . . ?
O5 C75 H75B 109 . . ?
H75A C75 H75B 107.8 . . ?
O4 C76 O3 113.4(5) . . ?
O4 C76 H76A 108.9 . . ?
O3 C76 H76A 108.9 . . ?
O4 C76 H76B 108.9 . . ?
O3 C76 H76B 108.9 . . ?
H76A C76 H76B 107.7 . . ?
C25 O1 C73 117.0(4) . . ?
C2 O2 C73 117.2(4) . . ?
C6 O3 C76 115.3(4) . . ?
C9 O4 C76 116.0(4) . . ?
C11 O5 C75 116.6(4) . . ?
C16 O6 C75 117.2(4) . . ?
C18 O7 C74 117.6(4) . . ?
C23 O8 C74 116.1(4) . . ?
Cl1 C1A Cl3 115.2(14) . . ?
Cl1 C1A Cl2 112.2(14) . . ?
Cl3 C1A Cl2 100.1(12) . . ?
Cl1 C1A H1A 109.7 . . ?
Cl3 C1A H1A 109.7 . . ?
Cl2 C1A H1A 109.7 . . ?
Cl1 C1B Cl2 113.4(10) . . ?
Cl1 C1B Cl3 114.1(10) . . ?
Cl2 C1B Cl3 110.4(10) . . ?
Cl1 C1B H1B 106.1 . . ?
Cl2 C1B H1B 106.1 . . ?
Cl3 C1B H1B 106.1 . . ?

loop_
_geom_bond_atom_site_label_1
_geom_bond_atom_site_label_2
_geom_bond_distance
_geom_bond_site_symmetry_2
_geom_bond_publ_flag
C1 C2 1.392(8) . ?
C1 C6 1.397(7) . ?
C1 C57 1.515(10) . ?
C2 O2 1.396(6) . ?
C2 C3 1.397(8) . ?
C3 C4 1.397(7) . ?
C3 C28 1.517(8) . ?
C4 C5 1.399(7) . ?
C4 H4 0.95 . ?
C5 C6 1.391(8) . ?
C5 C7 1.526(7) . ?
C6 O3 1.382(7) . ?
C7 C34 1.515(7) . ?
C7 C8 1.519(7) . ?
C7 H7 1 . ?
C8 C13 1.392(8) . ?
C8 C9 1.411(8) . ?
C9 O4 1.364(7) . ?
C9 C10 1.390(8) . ?
C10 C11 1.390(8) . ?
C10 C65 1.527(9) . ?
C11 C12 1.383(8) . ?
C11 O5 1.387(6) . ?
C12 C13 1.395(7) . ?
C12 C14 1.538(8) . ?
C13 H13 0.95 . ?
C14 C15 1.509(7) . ?
C14 C35 1.535(7) . ?
C14 H14 1 . ?
C15 C20 1.380(7) . ?
C15 C16 1.396(7) . ?
C16 O6 1.388(6) . ?
C16 C17 1.401(7) . ?
C17 C18 1.403(7) . ?
C17 C41 1.447(8) . ?
C18 O7 1.387(6) . ?
C18 C19 1.407(8) . ?
C19 C20 1.390(7) . ?
C19 C21 1.509(7) . ?
C20 H20 0.95 . ?
C21 C22 1.530(8) . ?
C21 C29 1.535(7) . ?
C21 H21 1 . ?
C22 C27 1.392(7) . ?
C22 C23 1.400(8) . ?
C23 O8 1.382(6) . ?
C23 C24 1.391(8) . ?
C24 C25 1.406(8) . ?
C24 C49 1.627(9) . ?
C25 O1 1.370(7) . ?
C25 C26 1.409(7) . ?
C26 C27 1.400(8) . ?
C26 C28 1.515(7) . ?
C27 H27 0.95 . ?
C28 C40 1.547(7) . ?
C28 H28 1 . ?
C29 C30 1.515(8) . ?
C29 H29A 0.99 . ?
C29 H29B 0.99 . ?
C30 C31 1.539(8) . ?
C30 H30A 0.99 . ?
C30 H30B 0.99 . ?
C31 C32 1.545(8) . ?
C31 H31A 0.99 . ?
C31 H31B 0.99 . ?
C32 C33 1.521(7) . ?
C32 H32A 0.99 . ?
C32 H32B 0.99 . ?
C33 C34 1.527(8) 2_755 ?
C33 H33A 0.99 . ?
C33 H33B 0.99 . ?
C34 C33 1.527(8) 2_755 ?
C34 H34A 0.99 . ?
C34 H34B 0.99 . ?
C35 C36 1.510(7) . ?
C35 H35A 0.99 . ?
C35 H35B 0.99 . ?
C36 C37 1.521(8) . ?
C36 H36A 0.99 . ?
C36 H36B 0.99 . ?
C37 C38 1.523(8) . ?
C37 H37A 0.99 . ?
C37 H37B 0.99 . ?
C38 C39 1.518(8) . ?
C38 H38A 0.99 . ?
C38 H38B 0.99 . ?
C39 C40 1.522(8) 2_755 ?
C39 H39A 0.99 . ?
C39 H39B 0.99 . ?
C40 C39 1.522(8) 2_755 ?
C40 H40A 0.99 . ?
C40 H40B 0.99 . ?
C41 C42 1.171(8) . ?
C42 C43 1.450(10) . ?
C43 C44 1.367(11) . ?
C43 C48 1.380(13) . ?
C44 C45 1.374(12) . ?
C44 H44 0.95 . ?
C45 C46 1.369(16) . ?
C45 H45 0.95 . ?
C46 C47 1.289(17) . ?
C46 H46 0.95 . ?
C47 C48 1.421(15) . ?
C47 H47 0.95 . ?
C48 H48 0.95 . ?
C49 C50 0.948(8) . ?
C50 C51 1.554(9) . ?
C51 C52 1.355(12) . ?
C51 C56 1.399(11) . ?
C52 C53 1.369(15) . ?
C52 H52 0.95 . ?
C53 C54 1.37(2) . ?
C53 H53 0.95 . ?
C54 C55 1.33(2) . ?
C54 H54 0.95 . ?
C55 C56 1.401(15) . ?
C55 H55 0.95 . ?
C56 H56 0.95 . ?
C57 C58 1.051(9) . ?
C58 C59 1.482(12) . ?
C59 C60 1.360(13) . ?
C59 C64 1.463(13) . ?
C60 C61 1.370(14) . ?
C60 H60 0.95 . ?
C61 C62 1.31(2) . ?
C61 H61 0.95 . ?
C62 C63 1.38(2) . ?
C62 H62 0.95 . ?
C63 C64 1.336(19) . ?
C63 H63 0.95 . ?
C64 H64 0.95 . ?
C65 C66 1.068(8) . ?
C66 C67 1.483(10) . ?
C67 C68 1.367(11) . ?
C67 C72 1.415(10) . ?
C68 C69 1.384(12) . ?
C68 H68 0.95 . ?
C69 C70 1.362(13) . ?
C69 H69 0.95 . ?
C70 C71 1.327(12) . ?
C70 H70 0.95 . ?
C71 C72 1.402(11) . ?
C71 H71 0.95 . ?
C72 H72 0.95 . ?
C73 O1 1.393(7) . ?
C73 O2 1.429(7) . ?
C73 H73A 0.99 . ?
C73 H73B 0.99 . ?
C74 O7 1.419(7) . ?
C74 O8 1.422(7) . ?
C74 H74A 0.99 . ?
C74 H74B 0.99 . ?
C75 O6 1.390(7) . ?
C75 O5 1.412(6) . ?
C75 H75A 0.99 . ?
C75 H75B 0.99 . ?
C76 O4 1.408(7) . ?
C76 O3 1.419(7) . ?
C76 H76A 0.99 . ?
C76 H76B 0.99 . ?
Cl1 C1A 1.54(2) . ?
Cl1 C1B 1.671(16) . ?
Cl2 C1B 1.700(17) . ?
Cl2 C1A 1.84(2) . ?
Cl3 C1B 1.727(17) . ?
Cl3 C1A 1.83(2) . ?
C1A H1A 1 . ?
C1B H1B 1 . ?
